data_7005423
loop_
_publ_author_name
'Aldous, David W.'
'Stephens, Nicholas F.'
'Lightfoot, Philip'

_publ_section_title
;
 Hydrothermal chemistry of oligomeric vanadium oxyfluorides.
;
_journal_issue 22
_journal_name_full 'Dalton transactions (Cambridge, England : 2003)'
_journal_page_first 2271
_journal_page_last 2282
_journal_paper_doi 10.1039/b702146a
_journal_year 2007
_chemical_formula_moiety 'C6 H22 N4, 2(F5 H2 O V)'
_chemical_formula_sum 'C6 H26 F10 N4 O2 V2'
_chemical_formula_weight 478.19
_chemical_name_systematic
;
?
;
_space_group_IT_number 2
_symmetry_cell_setting triclinic
_symmetry_space_group_name_Hall '-P 1'
_symmetry_space_group_name_H-M 'P -1'
_atom_sites_solution_hydrogens geom
_atom_sites_solution_primary direct
_atom_sites_solution_secondary difmap
_audit_creation_method SHELXL-97
_cell_angle_alpha 109.460(8)
_cell_angle_beta 93.610(3)
_cell_angle_gamma 91.860(8)
_cell_formula_units_Z 2
_cell_length_a 8.660(2)
_cell_length_b 9.160(2)
_cell_length_c 11.640(3)
_cell_measurement_reflns_used 4503
_cell_measurement_temperature 93(2)
_cell_measurement_theta_max 28.6986
_cell_measurement_theta_min 1.8614
_cell_volume 867.5(4)
_computing_cell_refinement 'Crystalclear (Rigaku Corp., 2004)'
_computing_data_collection 'Crystalclear (Rigaku Corp., 2004)'
_computing_data_reduction 'Crystalclear (Rigaku Corp., 2004)'
_computing_molecular_graphics 'Bruker SHELXTL'
_computing_publication_material 'Bruker SHELXTL'
_computing_structure_refinement 'SHELXL-97 (Sheldrick, 1997)'
_computing_structure_solution 'SHELXL-97 (Sheldrick, 1997)'
_diffrn_ambient_temperature 93(2)
_diffrn_measured_fraction_theta_full 0.983
_diffrn_measured_fraction_theta_max 0.983
_diffrn_measurement_device_type 'CCD area detector'
_diffrn_measurement_method dtprofit.ref
_diffrn_radiation_monochromator 'Confocal optics'
_diffrn_radiation_source 'Rotating Anode'
_diffrn_radiation_type 'Mo K\a'
_diffrn_radiation_wavelength 0.71073
_diffrn_reflns_av_R_equivalents 0.0229
_diffrn_reflns_av_sigmaI/netI 0.0449
_diffrn_reflns_limit_h_max 10
_diffrn_reflns_limit_h_min -10
_diffrn_reflns_limit_k_max 9
_diffrn_reflns_limit_k_min -12
_diffrn_reflns_limit_l_max 15
_diffrn_reflns_limit_l_min -10
_diffrn_reflns_number 5930
_diffrn_reflns_theta_full 26.33
_diffrn_reflns_theta_max 26.33
_diffrn_reflns_theta_min 1.84
_exptl_absorpt_coefficient_mu 1.186
_exptl_absorpt_correction_T_max 0.887
_exptl_absorpt_correction_T_min 0.805
_exptl_absorpt_correction_type multi-scan
_exptl_crystal_colour Blue
_exptl_crystal_density_diffrn 1.831
_exptl_crystal_density_method 'not measured'
_exptl_crystal_description Prism
_exptl_crystal_F_000 484
_exptl_crystal_size_max 0.200
_exptl_crystal_size_mid 0.150
_exptl_crystal_size_min 0.100
_refine_diff_density_max 2.064
_refine_diff_density_min -1.829
_refine_diff_density_rms 0.517
_refine_ls_extinction_method none
_refine_ls_goodness_of_fit_ref 1.123
_refine_ls_hydrogen_treatment mixed
_refine_ls_matrix_type full
_refine_ls_number_parameters 233
_refine_ls_number_reflns 3391
_refine_ls_number_restraints 0
_refine_ls_restrained_S_all 1.123
_refine_ls_R_factor_all 0.0748
_refine_ls_R_factor_gt 0.0498
_refine_ls_shift/su_max 0.001
_refine_ls_shift/su_mean 0.000
_refine_ls_structure_factor_coef Fsqd
_refine_ls_weighting_details 'calc w=1/[\s^2^(Fo^2^)+(0.1760P)^2^+0.0000P] where P=(Fo^2^+2Fc^2^)/3'
_refine_ls_weighting_scheme calc
_refine_ls_wR_factor_gt 0.1485
_refine_ls_wR_factor_ref 0.2400
_reflns_number_gt 2826
_reflns_number_total 3391
_reflns_threshold_expression >2sigma(I)
_cod_data_source_file b702146a.txt
_cod_data_source_block 2
_cod_database_code 7005423

loop_
_symmetry_equiv_pos_as_xyz
'x, y, z'
'-x, -y, -z'

loop_
_atom_site_label
_atom_site_type_symbol
_atom_site_fract_x
_atom_site_fract_y
_atom_site_fract_z
_atom_site_U_iso_or_equiv
_atom_site_adp_type
_atom_site_occupancy
_atom_site_symmetry_multiplicity
_atom_site_calc_flag
_atom_site_refinement_flags
_atom_site_disorder_assembly
_atom_site_disorder_group
V1 V 0.11950(7) 0.47767(6) 0.70694(5) 0.0061(3) Uani 1 1 d . . .
V2 V 0.53347(7) 0.92143(6) 0.76922(5) 0.0061(3) Uani 1 1 d . . .
F1 F -0.0028(2) 0.4010(2) 0.81441(19) 0.0086(5) Uani 1 1 d . . .
F2 F 0.2814(3) 0.5599(3) 0.8220(2) 0.0145(5) Uani 1 1 d . . .
F3 F 0.0067(2) 0.6613(2) 0.7553(2) 0.0107(5) Uani 1 1 d . . .
F4 F -0.0420(2) 0.3869(2) 0.57431(19) 0.0093(5) Uani 1 1 d . . .
F5 F 0.2073(2) 0.2775(2) 0.6479(2) 0.0099(5) Uani 1 1 d . . .
F6 F 0.6505(2) 0.9866(2) 0.6524(2) 0.0090(5) Uani 1 1 d . . .
F7 F 0.6802(3) 1.0177(2) 0.9008(2) 0.0136(5) Uani 1 1 d . . .
F8 F 0.6420(3) 0.7346(2) 0.7264(2) 0.0116(5) Uani 1 1 d . . .
F9 F 0.3832(2) 0.8177(2) 0.63244(19) 0.0107(5) Uani 1 1 d . . .
F10 F 0.4249(2) 1.1075(2) 0.8020(2) 0.0122(5) Uani 1 1 d . . .
O1 O 0.2322(3) 0.5483(3) 0.5808(3) 0.0097(6) Uani 1 1 d . . .
O2 O 0.3989(4) 0.8445(4) 0.8800(3) 0.0212(8) Uani 1 1 d . . .
N1 N 0.5020(3) 0.2149(3) 0.5949(3) 0.0079(6) Uani 1 1 d . . .
H1A H 0.5010 0.1868 0.5139 0.012 Uiso 1 1 calc R . .
H1B H 0.4067 0.2362 0.6175 0.012 Uiso 1 1 calc R . .
H1C H 0.5346 0.1379 0.6190 0.012 Uiso 1 1 calc R . .
C1 C 0.6083(4) 0.3552(4) 0.6520(3) 0.0090(7) Uani 1 1 d . . .
H1D H 0.5736 0.4385 0.6245 0.011 Uiso 1 1 calc R . .
H1E H 0.7117 0.3323 0.6260 0.011 Uiso 1 1 calc R . .
C2 C 0.6139(4) 0.4076(4) 0.7905(3) 0.0074(7) Uani 1 1 d . . .
H2A H 0.5124 0.4371 0.8181 0.009 Uiso 1 1 calc R . .
H2B H 0.6455 0.3243 0.8192 0.009 Uiso 1 1 calc R . .
N2 N 0.7276(3) 0.5422(3) 0.8384(3) 0.0067(6) Uani 1 1 d . . .
H2C H 0.7063 0.6102 0.7996 0.008 Uiso 1 1 calc R . .
H2D H 0.8228 0.5094 0.8206 0.008 Uiso 1 1 calc R . .
C3 C 0.7294(4) 0.6238(4) 0.9721(3) 0.0092(7) Uani 1 1 d . . .
H3A H 0.7560 0.5532 1.0155 0.011 Uiso 1 1 calc R . .
H3B H 0.6275 0.6601 0.9930 0.011 Uiso 1 1 calc R . .
C4 C 0.8484(4) 0.7612(4) 1.0093(3) 0.0085(7) Uani 1 1 d . . .
H4A H 0.9483 0.7265 0.9812 0.010 Uiso 1 1 calc R . .
H4B H 0.8163 0.8373 0.9727 0.010 Uiso 1 1 calc R . .
N3 N 0.8605(3) 0.8315(3) 1.1449(3) 0.0059(6) Uani 1 1 d . . .
H3C H 0.7654 0.8557 1.1698 0.007 Uiso 1 1 calc R . .
H3D H 0.8943 0.7607 1.1773 0.007 Uiso 1 1 calc R . .
C5 C 0.9660(4) 0.9730(4) 1.1926(3) 0.0080(7) Uani 1 1 d . . .
H5A H 0.9305 1.0510 1.1592 0.010 Uiso 1 1 calc R . .
H5B H 1.0697 0.9484 1.1682 0.010 Uiso 1 1 calc R . .
C6 C 0.9683(4) 1.0350(4) 1.3312(3) 0.0075(7) Uani 1 1 d . . .
H6A H 0.8666 1.0684 1.3555 0.009 Uiso 1 1 calc R . .
H6B H 0.9946 0.9539 1.3641 0.009 Uiso 1 1 calc R . .
N4 N 1.0846(3) 1.1678(3) 1.3799(3) 0.0072(6) Uani 1 1 d . . .
H4C H 1.0864 1.2044 1.4611 0.011 Uiso 1 1 calc R . .
H4D H 1.0594 1.2423 1.3500 0.011 Uiso 1 1 calc R . .
H4E H 1.1778 1.1364 1.3578 0.011 Uiso 1 1 calc R . .
H11 H 0.283(6) 0.624(6) 0.598(5) 0.033(16) Uiso 1 1 d . . .
H21 H 0.171(6) 0.553(5) 0.527(5) 0.016(12) Uiso 1 1 d . . .
H12 H 0.362(5) 0.767(5) 0.857(4) 0.000(10) Uiso 1 1 d . . .
H22 H 0.386(5) 0.890(5) 0.947(5) 0.010(11) Uiso 1 1 d . . .

loop_
_atom_site_aniso_label
_atom_site_aniso_U_11
_atom_site_aniso_U_22
_atom_site_aniso_U_33
_atom_site_aniso_U_23
_atom_site_aniso_U_13
_atom_site_aniso_U_12
V1 0.0063(4) 0.0050(4) 0.0078(4) 0.0027(3) 0.0019(3) 0.0023(3)
V2 0.0062(4) 0.0062(4) 0.0060(4) 0.0022(3) 0.0003(3) 0.0018(3)
F1 0.0079(11) 0.0091(11) 0.0122(12) 0.0072(8) 0.0031(9) 0.0040(8)
F2 0.0139(12) 0.0144(12) 0.0158(12) 0.0069(9) -0.0044(9) -0.0005(8)
F3 0.0116(12) 0.0102(11) 0.0117(12) 0.0044(8) 0.0038(9) 0.0050(8)
F4 0.0062(11) 0.0137(12) 0.0072(11) 0.0033(8) -0.0031(8) -0.0015(8)
F5 0.0088(11) 0.0079(11) 0.0142(12) 0.0047(8) 0.0030(9) 0.0026(7)
F6 0.0076(11) 0.0102(11) 0.0118(12) 0.0065(8) 0.0031(9) 0.0039(8)
F7 0.0143(12) 0.0165(12) 0.0082(12) 0.0022(8) -0.0010(9) 0.0011(8)
F8 0.0164(12) 0.0093(11) 0.0116(12) 0.0063(8) 0.0025(9) 0.0046(8)
F9 0.0093(11) 0.0127(11) 0.0076(11) 0.0015(8) -0.0037(9) -0.0041(8)
F10 0.0068(11) 0.0110(11) 0.0175(12) 0.0027(8) 0.0022(9) 0.0017(8)
O1 0.0075(14) 0.0135(15) 0.0105(15) 0.0074(11) -0.0013(11) -0.0009(10)
O2 0.0338(19) 0.0113(17) 0.0135(17) -0.0035(12) 0.0142(14) -0.0128(13)
N1 0.0082(15) 0.0077(15) 0.0084(15) 0.0036(11) 0.0004(12) 0.0033(10)
C1 0.0103(18) 0.0075(17) 0.0087(18) 0.0025(13) -0.0006(14) -0.0002(12)
C2 0.0066(17) 0.0066(17) 0.0089(18) 0.0027(12) -0.0001(14) -0.0006(12)
N2 0.0054(15) 0.0057(14) 0.0090(15) 0.0022(11) -0.0001(11) 0.0021(10)
C3 0.0100(18) 0.0118(18) 0.0062(18) 0.0038(12) 0.0003(14) 0.0007(12)
C4 0.0099(18) 0.0103(17) 0.0059(17) 0.0036(12) 0.0010(14) 0.0011(13)
N3 0.0063(15) 0.0057(14) 0.0055(15) 0.0014(10) 0.0005(11) 0.0023(10)
C5 0.0081(17) 0.0071(17) 0.0088(18) 0.0028(12) 0.0003(14) -0.0018(12)
C6 0.0064(17) 0.0063(17) 0.0082(18) 0.0013(12) -0.0028(13) -0.0040(12)
N4 0.0074(15) 0.0081(15) 0.0050(15) 0.0007(11) -0.0014(12) 0.0028(11)

loop_
_atom_type_symbol
_atom_type_description
_atom_type_scat_dispersion_real
_atom_type_scat_dispersion_imag
_atom_type_scat_source
V V 0.3005 0.5294 'International Tables Vol C Tables 4.2.6.8 and 6.1.1.4'
O O 0.0106 0.0060 'International Tables Vol C Tables 4.2.6.8 and 6.1.1.4'
F F 0.0171 0.0103 'International Tables Vol C Tables 4.2.6.8 and 6.1.1.4'
C C 0.0033 0.0016 'International Tables Vol C Tables 4.2.6.8 and 6.1.1.4'
N N 0.0061 0.0033 'International Tables Vol C Tables 4.2.6.8 and 6.1.1.4'
H H 0.0000 0.0000 'International Tables Vol C Tables 4.2.6.8 and 6.1.1.4'

loop_
_geom_angle_atom_site_label_1
_geom_angle_atom_site_label_2
_geom_angle_atom_site_label_3
_geom_angle
_geom_angle_site_symmetry_1
_geom_angle_site_symmetry_3
_geom_angle_publ_flag
F2 V1 F3 94.27(10) . . ?
F2 V1 F5 92.99(9) . . ?
F3 V1 F5 172.27(9) . . ?
F2 V1 F4 175.57(9) . . ?
F3 V1 F4 88.10(9) . . ?
F5 V1 F4 84.84(9) . . ?
F2 V1 F1 94.79(10) . . ?
F3 V1 F1 87.88(9) . . ?
F5 V1 F1 88.88(9) . . ?
F4 V1 F1 89.04(9) . . ?
F2 V1 O1 90.57(11) . . ?
F3 V1 O1 92.15(10) . . ?
F5 V1 O1 90.42(10) . . ?
F4 V1 O1 85.59(11) . . ?
F1 V1 O1 174.62(11) . . ?
F7 V2 F10 91.16(10) . . ?
F7 V2 F8 91.06(10) . . ?
F10 V2 F8 176.55(9) . . ?
F7 V2 F9 178.85(8) . . ?
F10 V2 F9 89.98(9) . . ?
F8 V2 F9 87.82(9) . . ?
F7 V2 F6 93.33(10) . . ?
F10 V2 F6 88.48(9) . . ?
F8 V2 F6 88.75(9) . . ?
F9 V2 F6 86.85(9) . . ?
F7 V2 O2 91.12(12) . . ?
F10 V2 O2 91.58(12) . . ?
F8 V2 O2 91.02(12) . . ?
F9 V2 O2 88.69(12) . . ?
F6 V2 O2 175.54(11) . . ?
V1 O1 H11 123(4) . . ?
V1 O1 H21 111(3) . . ?
H11 O1 H21 104(5) . . ?
V2 O2 H12 120(3) . . ?
V2 O2 H22 126(3) . . ?
H12 O2 H22 114(4) . . ?
C1 N1 H1A 109.5 . . ?
C1 N1 H1B 109.5 . . ?
H1A N1 H1B 109.5 . . ?
C1 N1 H1C 109.5 . . ?
H1A N1 H1C 109.5 . . ?
H1B N1 H1C 109.5 . . ?
N1 C1 C2 111.4(3) . . ?
N1 C1 H1D 109.3 . . ?
C2 C1 H1D 109.3 . . ?
N1 C1 H1E 109.3 . . ?
C2 C1 H1E 109.3 . . ?
H1D C1 H1E 108.0 . . ?
N2 C2 C1 107.3(3) . . ?
N2 C2 H2A 110.3 . . ?
C1 C2 H2A 110.3 . . ?
N2 C2 H2B 110.3 . . ?
C1 C2 H2B 110.3 . . ?
H2A C2 H2B 108.5 . . ?
C2 N2 C3 114.3(3) . . ?
C2 N2 H2C 108.7 . . ?
C3 N2 H2C 108.7 . . ?
C2 N2 H2D 108.7 . . ?
C3 N2 H2D 108.7 . . ?
H2C N2 H2D 107.6 . . ?
N2 C3 C4 109.2(3) . . ?
N2 C3 H3A 109.8 . . ?
C4 C3 H3A 109.8 . . ?
N2 C3 H3B 109.8 . . ?
C4 C3 H3B 109.8 . . ?
H3A C3 H3B 108.3 . . ?
N3 C4 C3 108.4(3) . . ?
N3 C4 H4A 110.0 . . ?
C3 C4 H4A 110.0 . . ?
N3 C4 H4B 110.0 . . ?
C3 C4 H4B 110.0 . . ?
H4A C4 H4B 108.4 . . ?
C5 N3 C4 113.7(3) . . ?
C5 N3 H3C 108.8 . . ?
C4 N3 H3C 108.8 . . ?
C5 N3 H3D 108.8 . . ?
C4 N3 H3D 108.8 . . ?
H3C N3 H3D 107.7 . . ?
N3 C5 C6 109.1(3) . . ?
N3 C5 H5A 109.9 . . ?
C6 C5 H5A 109.9 . . ?
N3 C5 H5B 109.9 . . ?
C6 C5 H5B 109.9 . . ?
H5A C5 H5B 108.3 . . ?
N4 C6 C5 109.2(3) . . ?
N4 C6 H6A 109.8 . . ?
C5 C6 H6A 109.8 . . ?
N4 C6 H6B 109.8 . . ?
C5 C6 H6B 109.8 . . ?
H6A C6 H6B 108.3 . . ?
C6 N4 H4C 109.5 . . ?
C6 N4 H4D 109.5 . . ?
H4C N4 H4D 109.5 . . ?
C6 N4 H4E 109.5 . . ?
H4C N4 H4E 109.5 . . ?
H4D N4 H4E 109.5 . . ?

loop_
_geom_bond_atom_site_label_1
_geom_bond_atom_site_label_2
_geom_bond_distance
_geom_bond_site_symmetry_2
_geom_bond_publ_flag
V1 F2 1.831(2) . ?
V1 F3 1.909(2) . ?
V1 F5 1.931(2) . ?
V1 F4 1.956(2) . ?
V1 F1 1.970(2) . ?
V1 O1 2.073(3) . ?
V2 F7 1.876(2) . ?
V2 F10 1.911(2) . ?
V2 F8 1.912(2) . ?
V2 F9 1.945(2) . ?
V2 F6 1.976(2) . ?
V2 O2 2.063(3) . ?
O1 H11 0.77(6) . ?
O1 H21 0.81(5) . ?
O2 H12 0.73(4) . ?
O2 H22 0.78(5) . ?
N1 C1 1.490(4) . ?
N1 H1A 0.8900 . ?
N1 H1B 0.8900 . ?
N1 H1C 0.8900 . ?
C1 C2 1.518(5) . ?
C1 H1D 0.9700 . ?
C1 H1E 0.9700 . ?
C2 N2 1.481(4) . ?
C2 H2A 0.9700 . ?
C2 H2B 0.9700 . ?
N2 C3 1.484(4) . ?
N2 H2C 0.9000 . ?
N2 H2D 0.9000 . ?
C3 C4 1.526(4) . ?
C3 H3A 0.9700 . ?
C3 H3B 0.9700 . ?
C4 N3 1.488(4) . ?
C4 H4A 0.9700 . ?
C4 H4B 0.9700 . ?
N3 C5 1.484(4) . ?
N3 H3C 0.9000 . ?
N3 H3D 0.9000 . ?
C5 C6 1.519(5) . ?
C5 H5A 0.9700 . ?
C5 H5B 0.9700 . ?
C6 N4 1.485(4) . ?
C6 H6A 0.9700 . ?
C6 H6B 0.9700 . ?
N4 H4C 0.8900 . ?
N4 H4D 0.8900 . ?
N4 H4E 0.8900 . ?

loop_
_geom_hbond_atom_site_label_D
_geom_hbond_atom_site_label_H
_geom_hbond_atom_site_label_A
_geom_hbond_distance_DH
_geom_hbond_distance_HA
_geom_hbond_distance_DA
_geom_hbond_angle_DHA
_geom_hbond_site_symmetry_A
N1 H1B F5 0.89 1.81 2.698(4) 174.2 .
N2 H2C F8 0.90 1.72 2.617(3) 172.9 .
O1 H11 F9 0.77(6) 1.86(6) 2.620(3) 172(6) .
O2 H12 F2 0.73(4) 1.90(4) 2.618(4) 170(4) .
N1 H1A F9 0.89 2.02 2.811(4) 147.5 2_666
N1 H1C F6 0.89 1.86 2.734(3) 165.0 1_545
N1 H1C F10 0.89 2.48 2.994(4) 117.3 1_545
N2 H2D F1 0.90 1.83 2.691(4) 160.4 1_655
N2 H2D F3 0.90 2.40 2.966(4) 120.9 1_655
N3 H3C F10 0.90 1.72 2.618(4) 172.7 2_677
O2 H22 F7 0.78(5) 1.82(5) 2.589(4) 170(5) 2_677
N4 H4D F3 0.89 1.81 2.668(3) 161.1 2_677
N3 H3D F1 0.90 1.81 2.655(3) 156.4 2_667
N3 H3D F5 0.90 2.39 2.984(3) 123.5 2_667
N4 H4C F4 0.89 2.15 2.789(4) 128.6 1_666
N4 H4E F6 0.89 1.88 2.715(4) 155.3 2_777
N4 H4E F8 0.89 2.37 2.984(4) 125.8 2_777
